data_2206577
loop_
_publ_author_name
'M\"oller, Angela'
'Kerp, Oliver'

_publ_section_title
;
 Dirubidium sodium manganate(V), Rb~2~NaMnO~4~
;
_journal_issue 8
_journal_name_full 'Acta Crystallographica Section E'
_journal_page_first i146
_journal_page_last i147
_journal_paper_doi 10.1107/S1600536805020453
_journal_volume 61
_journal_year 2005
_chemical_formula_iupac 'Rb2 Na (Mn O4)'
_chemical_formula_moiety 'Mn Na O4 Rb2'
_chemical_formula_structural 'Rb2 Na (Mn O4)'
_chemical_formula_sum 'Mn Na O4 Rb2'
_chemical_formula_weight 312.87
_chemical_name_systematic
;
Dirubidium sodium manganate(V)
;
_space_group_IT_number 11
_symmetry_cell_setting monoclinic
_symmetry_space_group_name_Hall '-P 2yb'
_symmetry_space_group_name_H-M 'P 1 21/m 1'
_atom_sites_solution_primary direct
_atom_sites_solution_secondary difmap
_audit_creation_method SHELXL-97
_cell_angle_alpha 90.00
_cell_angle_beta 92.22(3)
_cell_angle_gamma 90.00
_cell_formula_units_Z 2
_cell_length_a 5.9078(13)
_cell_length_b 5.9821(13)
_cell_length_c 7.9503(19)
_cell_measurement_reflns_used 2665
_cell_measurement_temperature 293(2)
_cell_measurement_theta_max 28.05
_cell_measurement_theta_min 2.6
_cell_volume 280.76(11)
_computing_cell_refinement
;
IPDS
;
_computing_data_collection
;
IPDS (Stoe, 1997)
;
_computing_data_reduction
;
XRED32 (Stoe & Cie, 2001)
;
_computing_molecular_graphics 'DIAMOND (Brandenburg, 2005)'
_computing_publication_material 'CIF-Editor (Wieczorrek, 2004)'
_computing_structure_refinement 'SHELXL97 (Sheldrick, 1997)'
_computing_structure_solution 'SHELXS97 (Sheldrick, 1997)'
_diffrn_ambient_temperature 293(2)
_diffrn_detector_area_resol_mean 'not measured'
_diffrn_measured_fraction_theta_full 0.993
_diffrn_measured_fraction_theta_max 0.993
_diffrn_measurement_device_type 'Stoe IPDS-I'
_diffrn_measurement_method \f
_diffrn_radiation_monochromator graphite
_diffrn_radiation_source 'fine-focus sealed tube'
_diffrn_radiation_type MoK\a
_diffrn_radiation_wavelength 0.71073
_diffrn_reflns_av_R_equivalents 0.1069
_diffrn_reflns_av_sigmaI/netI 0.0847
_diffrn_reflns_limit_h_max 7
_diffrn_reflns_limit_h_min -7
_diffrn_reflns_limit_k_max 7
_diffrn_reflns_limit_k_min -7
_diffrn_reflns_limit_l_max 10
_diffrn_reflns_limit_l_min -10
_diffrn_reflns_number 2023
_diffrn_reflns_theta_full 26.99
_diffrn_reflns_theta_max 26.99
_diffrn_reflns_theta_min 2.56
_diffrn_standards_decay_% 0
_diffrn_standards_interval_time 0
_diffrn_standards_number 0
_exptl_absorpt_coefficient_mu 19.565
_exptl_absorpt_correction_T_max 0.0858
_exptl_absorpt_correction_T_min 0.0271
_exptl_absorpt_correction_type numerical
_exptl_absorpt_process_details '[X-RED (Stoe & Cie, 2001) and X-SHAPE (Stoe & Cie, 1999)]'
_exptl_crystal_colour green-blue
_exptl_crystal_density_diffrn 3.701
_exptl_crystal_description 'irregular bloc'
_exptl_crystal_F_000 284
_exptl_crystal_size_max 0.30
_exptl_crystal_size_mid 0.15
_exptl_crystal_size_min 0.10
_refine_diff_density_max 1.007
_refine_diff_density_min -1.509
_refine_ls_extinction_method none
_refine_ls_goodness_of_fit_ref 1.015
_refine_ls_matrix_type full
_refine_ls_number_parameters 46
_refine_ls_number_reflns 670
_refine_ls_number_restraints 0
_refine_ls_restrained_S_all 1.015
_refine_ls_R_factor_all 0.0439
_refine_ls_R_factor_gt 0.0361
_refine_ls_shift/su_max 0.000
_refine_ls_shift/su_mean 0.000
_refine_ls_structure_factor_coef Fsqd
_refine_ls_weighting_details 'w = 1/[\s^2^(Fo^2^)+(0.0291P)^2^] where P = (Fo^2^+2Fc^2^)/3'
_refine_ls_weighting_scheme calc
_refine_ls_wR_factor_gt 0.0712
_refine_ls_wR_factor_ref 0.0743
_reflns_number_gt 556
_reflns_number_total 670
_reflns_threshold_expression I>2\s(I)
_cod_data_source_file wm6078.cif
_cod_data_source_block I
_cod_original_sg_symbol_H-M 'P 21/m'
_cod_database_code 2206577
_cod_database_fobs_code 2206577

loop_
_symmetry_equiv_pos_as_xyz
'x, y, z'
'-x, y+1/2, -z'
'-x, -y, -z'
'x, -y-1/2, z'

loop_
_atom_site_label
_atom_site_fract_x
_atom_site_fract_y
_atom_site_fract_z
_atom_site_U_iso_or_equiv
_atom_site_adp_type
_atom_site_calc_flag
_atom_site_refinement_flags
_atom_site_occupancy
_atom_site_type_symbol
Rb1 0.29985(10) 0.2500 0.50484(10) 0.0229(2) Uani d S 1 Rb
Rb2 0.85438(13) 0.2500 0.82005(11) 0.0321(2) Uani d S 1 Rb
Mn1 0.78706(16) 0.2500 0.25549(15) 0.0165(3) Uani d S 1 Mn
Na 0.3668(5) 0.2500 0.0259(4) 0.0232(6) Uani d S 1 Na
O1 0.7983(7) 0.2500 0.4681(7) 0.0213(11) Uani d S 1 O
O2 0.0524(8) 0.2500 0.1793(8) 0.0330(13) Uani d S 1 O
O3 0.6402(6) 0.0223(6) 0.1813(5) 0.0318(10) Uani d . 1 O

loop_
_atom_site_aniso_label
_atom_site_aniso_U_11
_atom_site_aniso_U_22
_atom_site_aniso_U_33
_atom_site_aniso_U_12
_atom_site_aniso_U_13
_atom_site_aniso_U_23
Rb1 0.0215(3) 0.0201(3) 0.0272(5) 0.000 0.0019(2) 0.000
Rb2 0.0410(4) 0.0331(4) 0.0225(5) 0.000 0.0037(3) 0.000
Mn1 0.0179(5) 0.0143(4) 0.0176(7) 0.000 0.0027(4) 0.000
Na 0.0227(13) 0.0223(13) 0.025(2) 0.000 0.0016(11) 0.000
O1 0.018(2) 0.026(2) 0.020(3) 0.000 0.0019(19) 0.000
O2 0.023(2) 0.053(3) 0.023(4) 0.000 0.005(2) 0.000
O3 0.044(2) 0.0191(16) 0.031(3) -0.0039(14) -0.0101(18) -0.0020(14)

loop_
_atom_type_symbol
_atom_type_description
_atom_type_scat_dispersion_real
_atom_type_scat_dispersion_imag
_atom_type_scat_source
Rb Rb -0.9393 2.9676 'International Tables Vol C Tables 4.2.6.8 and 6.1.1.4'
Na Na 0.0362 0.0249 'International Tables Vol C Tables 4.2.6.8 and 6.1.1.4'
Mn Mn 0.3368 0.7283 'International Tables Vol C Tables 4.2.6.8 and 6.1.1.4'
O O 0.0106 0.0060 'International Tables Vol C Tables 4.2.6.8 and 6.1.1.4'

loop_
_geom_angle_atom_site_label_1
_geom_angle_atom_site_label_2
_geom_angle_atom_site_label_3
_geom_angle_site_symmetry_1
_geom_angle_site_symmetry_3
_geom_angle
_geom_angle_publ_flag
O2 Rb1 O1 . 1_455 56.58(16) no
O2 Rb1 O1 . . 112.14(15) no
O1 Rb1 O1 1_455 . 168.7(2) no
O2 Rb1 O3 . 2_656 141.09(8) no
O1 Rb1 O3 1_455 2_656 99.66(12) no
O1 Rb1 O3 . 2_656 89.78(12) no
O2 Rb1 O3 . 3_656 141.09(9) no
O1 Rb1 O3 1_455 3_656 99.66(12) no
O1 Rb1 O3 . 3_656 89.78(12) no
O3 Rb1 O3 2_656 3_656 66.04(14) no
O2 Rb1 O1 . 3_656 88.42(10) no
O1 Rb1 O1 1_455 3_656 79.36(8) no
O1 Rb1 O1 . 3_656 101.45(8) no
O3 Rb1 O1 2_656 3_656 119.43(13) no
O3 Rb1 O1 3_656 3_656 54.87(12) no
O2 Rb1 O1 . 3_666 88.42(10) no
O1 Rb1 O1 1_455 3_666 79.36(8) no
O1 Rb1 O1 . 3_666 101.45(8) no
O3 Rb1 O1 2_656 3_666 54.87(12) no
O3 Rb1 O1 3_656 3_666 119.43(13) no
O1 Rb1 O1 3_656 3_666 156.34(17) no
O2 Rb1 O3 . 4_565 68.95(12) no
O1 Rb1 O3 1_455 4_565 120.93(11) no
O1 Rb1 O3 . 4_565 49.11(11) no
O3 Rb1 O3 2_656 4_565 109.84(10) no
O3 Rb1 O3 3_656 4_565 138.80(6) no
O1 Rb1 O3 3_656 4_565 122.30(11) no
O1 Rb1 O3 3_666 4_565 78.02(11) no
Mn1 Rb1 O3 1_455 4_565 95.12(6) no
Mn1 Rb1 O3 . 4_565 27.62(6) no
O2 Rb1 O3 . . 68.95(12) no
O1 Rb1 O3 1_455 . 120.93(11) no
O1 Rb1 O3 . . 49.11(11) no
O3 Rb1 O3 2_656 . 138.80(6) no
O3 Rb1 O3 3_656 . 109.84(9) no
O1 Rb1 O3 3_656 . 78.02(11) no
O1 Rb1 O3 3_666 . 122.30(12) no
O3 Rb1 O3 4_565 . 44.55(11) no
O1 Rb2 O2 . 3_666 90.91(12) no
O1 Rb2 O2 . 3_656 90.91(12) no
O2 Rb2 O2 3_666 3_656 159.13(18) no
O1 Rb2 O2 . 1_656 164.20(14) no
O2 Rb2 O2 3_666 1_656 86.30(12) no
O2 Rb2 O2 3_656 1_656 86.30(12) no
O1 Rb2 O3 . 3_656 85.84(11) no
O2 Rb2 O3 3_666 3_656 129.58(11) no
O2 Rb2 O3 3_656 3_656 71.29(11) no
O2 Rb2 O3 1_656 3_656 107.87(12) no
O1 Rb2 O3 . 2_656 85.84(11) no
O2 Rb2 O3 3_666 2_656 71.29(11) no
O2 Rb2 O3 3_656 2_656 129.58(11) no
O2 Rb2 O3 1_656 2_656 107.87(12) no
O3 Rb2 O3 3_656 2_656 58.29(12) no
O1 Rb2 O3 . 2_756 93.81(11) no
O2 Rb2 O3 3_666 2_756 50.96(11) no
O2 Rb2 O3 3_656 2_756 108.18(11) no
O2 Rb2 O3 1_656 2_756 72.40(11) no
O3 Rb2 O3 3_656 2_756 179.35(11) no
O3 Rb2 O3 2_656 2_756 122.24(10) no
O1 Rb2 O3 . 3_756 93.81(11) no
O2 Rb2 O3 3_666 3_756 108.18(11) no
O2 Rb2 O3 3_656 3_756 50.96(11) no
O2 Rb2 O3 1_656 3_756 72.40(11) no
O3 Rb2 O3 3_656 3_756 122.24(10) no
O3 Rb2 O3 2_656 3_756 179.35(11) no
O3 Rb2 O3 2_756 3_756 57.22(12) no
O1 Rb2 O3 . 4_566 142.63(9) no
O2 Rb2 O3 3_666 4_566 71.57(13) no
O2 Rb2 O3 3_656 4_566 117.23(13) no
O2 Rb2 O3 1_656 4_566 50.29(10) no
O3 Rb2 O3 3_656 4_566 81.20(8) no
O3 Rb2 O3 2_656 4_566 57.58(11) no
O3 Rb2 O3 2_756 4_566 99.40(10) no
O3 Rb2 O3 3_756 4_566 122.69(7) no
O1 Rb2 O3 . 1_556 142.63(9) no
O2 Rb2 O3 3_666 1_556 117.23(13) no
O2 Rb2 O3 3_656 1_556 71.57(13) no
O2 Rb2 O3 1_656 1_556 50.29(11) no
O3 Rb2 O3 3_656 1_556 57.58(11) no
O3 Rb2 O3 2_656 1_556 81.20(8) no
O3 Rb2 O3 2_756 1_556 122.69(7) no
O3 Rb2 O3 3_756 1_556 99.40(10) no
O3 Rb2 O3 4_566 1_556 46.33(12) no
O1 Mn1 O2 . 1_655 110.8(2) yes
O1 Mn1 O3 . . 110.21(17) yes
O2 Mn1 O3 1_655 . 109.86(18) yes
O1 Mn1 O3 . 4_565 110.21(17) yes
O2 Mn1 O3 1_655 4_565 109.86(18) yes
O3 Mn1 O3 . 4_565 105.8(2) yes
O2 Na O3 . 3_655 113.03(16) no
O2 Na O3 . 2_655 113.03(16) no
O3 Na O3 3_655 2_655 89.4(2) no
O2 Na O3 . 4_565 105.73(19) no
O3 Na O3 3_655 4_565 138.90(14) no
O3 Na O3 2_655 4_565 87.74(14) no
O2 Na O3 . . 105.73(19) no
O3 Na O3 3_655 . 87.74(14) no
O3 Na O3 2_655 . 138.90(14) no
O3 Na O3 4_565 . 68.65(17) no
Mn1 O1 Rb2 . . 175.5(2) no
Mn1 O1 Rb1 . 1_655 95.69(19) no
Rb2 O1 Rb1 . 1_655 79.80(12) no
Mn1 O1 Rb1 . . 95.60(18) no
Rb2 O1 Rb1 . . 88.92(15) no
Rb1 O1 Rb1 1_655 . 168.7(2) no
Mn1 O1 Rb1 . 3_656 94.02(10) no
Rb2 O1 Rb1 . 3_656 86.86(10) no
Rb1 O1 Rb1 1_655 3_656 100.64(8) no
Rb1 O1 Rb1 . 3_656 78.55(8) no
Mn1 O1 Rb1 . 3_666 94.03(10) no
Rb2 O1 Rb1 . 3_666 86.86(10) no
Rb1 O1 Rb1 1_655 3_666 100.64(8) no
Rb1 O1 Rb1 . 3_666 78.55(8) no
Rb1 O1 Rb1 3_656 3_666 156.34(17) no
Mn1 O2 Na 1_455 . 168.2(3) no
Mn1 O2 Rb1 1_455 . 97.0(3) no
Na O2 Rb1 . . 94.83(18) no
Mn1 O2 Rb2 1_455 3_666 99.71(10) no
Na O2 Rb2 . 3_666 81.27(10) no
Rb1 O2 Rb2 . 3_666 85.08(10) no
Mn1 O2 Rb2 1_455 3_656 99.71(10) no
Na O2 Rb2 . 3_656 81.27(10) no
Rb1 O2 Rb2 . 3_656 85.08(10) no
Rb2 O2 Rb2 3_666 3_656 159.13(18) no
Mn1 O2 Rb2 1_455 1_454 90.5(2) no
Na O2 Rb2 . 1_454 77.75(19) no
Rb1 O2 Rb2 . 1_454 172.6(2) no
Rb2 O2 Rb2 3_666 1_454 93.70(12) no
Rb2 O2 Rb2 3_656 1_454 93.70(12) no
Mn1 O3 Na . 3_655 143.3(3) no
Mn1 O3 Na . . 92.72(15) no
Na O3 Na 3_655 . 92.26(14) no
Mn1 O3 Rb1 . 3_656 95.98(17) no
Na O3 Rb1 3_655 3_656 102.05(13) no
Na O3 Rb1 . 3_656 142.13(19) no
Mn1 O3 Rb2 . 3_656 145.3(2) no
Na O3 Rb2 3_655 3_656 70.34(11) no
Na O3 Rb2 . 3_656 72.92(10) no
Rb1 O3 Rb2 3_656 3_656 79.20(10) no
Mn1 O3 Rb2 . 3_756 87.06(14) no
Na O3 Rb2 3_655 3_756 69.67(12) no
Na O3 Rb2 . 3_756 146.92(19) no
Rb1 O3 Rb2 3_656 3_756 70.49(8) no
Rb2 O3 Rb2 3_656 3_756 122.24(10) no
Mn1 O3 Rb2 . 1_554 77.03(15) no
Na O3 Rb2 3_655 1_554 71.55(13) no
Na O3 Rb2 . 1_554 67.20(12) no
Rb1 O3 Rb2 3_656 1_554 150.63(13) no
Rb2 O3 Rb2 3_656 1_554 122.42(11) no
Rb2 O3 Rb2 3_756 1_554 80.60(10) no
Mn1 O3 Rb1 . . 75.02(15) no
Na O3 Rb1 3_655 . 141.32(16) no
Na O3 Rb1 . . 76.75(13) no
Rb1 O3 Rb1 3_656 . 70.16(9) no
Rb2 O3 Rb1 3_656 . 70.98(9) no
Rb2 O3 Rb1 3_756 . 134.37(12) no
Rb2 O3 Rb1 1_554 . 132.63(10) no

loop_
_geom_bond_atom_site_label_1
_geom_bond_atom_site_label_2
_geom_bond_site_symmetry_2
_geom_bond_distance
_geom_bond_publ_flag
Rb1 O2 . 2.923(6) yes
Rb1 O1 1_455 2.966(4) yes
Rb1 O1 . 2.971(4) yes
Rb1 O3 2_656 2.989(4) yes
Rb1 O3 3_656 2.989(4) yes
Rb1 O1 3_656 3.0560(11) yes
Rb1 O1 3_666 3.0560(11) yes
Rb1 Mn1 1_455 3.5556(16) no
Rb1 Mn1 . 3.5576(16) no
Rb1 O3 4_565 3.594(5) yes
Rb1 O3 . 3.594(5) yes
Rb1 Mn1 3_666 3.5939(10) no
Rb2 O1 . 2.805(6) yes
Rb2 O2 3_666 3.0413(11) yes
Rb2 O2 3_656 3.0413(11) yes
Rb2 O2 1_656 3.045(6) yes
Rb2 O3 3_656 3.345(4) yes
Rb2 O3 2_656 3.345(4) yes
Rb2 Na 1_556 3.368(3) no
Rb2 Na 1_656 3.386(3) no
Rb2 O3 2_756 3.402(4) yes
Rb2 O3 3_756 3.402(4) yes
Rb2 O3 4_566 3.462(5) yes
Rb2 O3 1_556 3.462(5) yes
Mn1 O1 . 1.689(6) yes
Mn1 O2 1_655 1.702(5) yes
Mn1 O3 . 1.708(3) yes
Mn1 O3 4_565 1.708(3) yes
Mn1 Na . 3.024(3) no
Mn1 Rb2 1_554 3.4999(17) no
Mn1 Rb1 1_655 3.5556(16) no
Mn1 Rb1 3_666 3.5939(10) no
Mn1 Rb1 3_656 3.5939(10) no
Mn1 Rb2 3_766 3.7273(10) no
Mn1 Rb2 3_756 3.7273(10) no
Na O2 . 2.262(6) yes
Na O3 3_655 2.316(4) yes
Na O3 2_655 2.316(4) yes
Na O3 4_565 2.415(4) yes
Na O3 . 2.415(4) yes
Na Rb2 1_554 3.368(3) no
Na Rb2 1_454 3.386(3) no
Na Na 3_665 3.412(3) no
Na Na 3_655 3.412(3) no
Na Rb2 3_656 3.5039(17) no
Na Rb2 3_666 3.5039(17) no
O1 Rb1 1_655 2.966(4) no
O1 Rb1 3_656 3.0560(11) no
O1 Rb1 3_666 3.0560(11) no
O2 Mn1 1_455 1.702(5) no
O2 Rb2 3_666 3.0413(11) no
O2 Rb2 3_656 3.0413(11) no
O2 Rb2 1_454 3.045(6) no
O3 Na 3_655 2.316(4) no
O3 Rb1 3_656 2.989(4) no
O3 Rb2 3_656 3.345(4) no
O3 Rb2 3_756 3.402(4) no
O3 Rb2 1_554 3.462(5) no
